data_4020831
loop_
_publ_author_name
'Julia P\'erez-Prieto'
'Agust\'in Lahoz'
'Francisco Bosc\'a'
'Ram\'on Mart\'inez-Ma\~nez'
'Miguel A. Miranda'

_publ_section_title
;
 Stereodifferentiation in the Decay of Triplets and Biradicals
 Involved in Intramolecular Hydrogen Transfer
 from Phenols or Indoles to \p,\p* Aromatic Ketones
;
_journal_name_full 'Journal of Organic Chemistry'
_journal_page_first 374
_journal_page_last 381
_journal_paper_doi 10.1021/jo0356199
_journal_volume 69
_journal_year 2004
_chemical_formula_sum 'C24 H23 N O5 S'
_chemical_formula_weight 437.49
_space_group_IT_number 1
_symmetry_cell_setting triclinic
_symmetry_space_group_name_Hall 'P 1'
_symmetry_space_group_name_H-M 'P 1'
_cell_angle_alpha 78.40(2)
_cell_angle_beta 76.73(2)
_cell_angle_gamma 87.96(3)
_cell_formula_units_Z 1
_cell_length_a 7.902(2)
_cell_length_b 8.256(3)
_cell_length_c 8.859(3)
_cell_measurement_temperature 298(2)
_cell_volume 551.0(3)
_diffrn_ambient_temperature 298(2)
_exptl_crystal_density_diffrn 1.318
_refine_ls_R_factor_obs 0.0327
_refine_ls_wR_factor_obs 0.0910
_cod_depositor_comments
;
The following automatic conversions were performed:
'_symmetry_cell_setting' value 'Triclinic' changed to 'triclinic'
according to '/home/saulius/struct/CIF-dictionaries/cif_core.dic'
dictionary named 'cif_core.dic' version 2.4.1 from 2010-06-29.

Automatic conversion script
Id: cif_fix_enum 1527 2010-12-29 10:47:43Z saulius 
;
_cod_database_code 4020831

loop_
_symmetry_equiv_pos_as_xyz
'x, y, z'

loop_
_atom_site_aniso_label
_atom_site_aniso_U_11
_atom_site_aniso_U_22
_atom_site_aniso_U_33
_atom_site_aniso_U_23
_atom_site_aniso_U_13
_atom_site_aniso_U_12
S1 0.0764(4) 0.0592(4) 0.0597(4) -0.0282(3) -0.0213(3) 0.0114(3)
N1 0.0549(10) 0.0392(9) 0.0500(10) -0.0077(8) -0.0221(8) 0.0026(8)
O1 0.0965(14) 0.0616(11) 0.0701(11) -0.0257(9) -0.0422(11) 0.0292(11)
O2 0.106(2) 0.0639(11) 0.0684(11) 0.0088(10) -0.0494(11) -0.0128(11)
O3 0.0805(15) 0.101(2) 0.156(3) -0.061(2) -0.068(2) 0.0127(12)
O4 0.091(2) 0.0746(13) 0.131(2) -0.0557(13) -0.0710(15) 0.0232(12)
O5 0.0940(14) 0.0656(11) 0.0603(11) -0.0256(9) -0.0336(10) 0.0160(10)
C1 0.080(2) 0.063(2) 0.0511(14) -0.0175(11) -0.0231(12) -0.0086(14)
C2 0.0633(14) 0.0580(15) 0.0645(15) -0.0150(12) -0.0299(13) -0.0022(12)
C3 0.0585(13) 0.0466(13) 0.0601(15) -0.0162(11) -0.0199(11) 0.0013(10)
C4 0.0524(12) 0.0395(12) 0.0459(11) -0.0093(9) -0.0149(9) 0.0004(10)
C5 0.0524(13) 0.0442(12) 0.0476(12) -0.0088(9) -0.0167(10) 0.0034(10)
C6 0.0437(11) 0.0449(12) 0.0455(12) -0.0090(9) -0.0152(9) -0.0008(9)
C7 0.0537(13) 0.0446(12) 0.0465(11) -0.0082(10) -0.0191(9) -0.0001(10)
C8 0.0548(13) 0.0412(11) 0.0567(14) -0.0061(10) -0.0192(10) -0.0008(9)
C9 0.0421(11) 0.0445(13) 0.0517(13) -0.0114(10) -0.0110(9) -0.0045(9)
C10 0.0672(14) 0.0483(13) 0.0434(12) -0.0100(10) -0.0146(11) -0.0037(10)
C11 0.0647(14) 0.0394(12) 0.0511(12) -0.0066(9) -0.0223(11) 0.0005(10)
C12 0.0605(14) 0.0406(12) 0.0531(14) -0.0150(10) -0.0085(11) -0.0018(10)
C13 0.102(2) 0.064(2) 0.068(2) -0.0293(13) 0.012(2) -0.008(2)
C14 0.0721(14) 0.0398(11) 0.0407(11) -0.0107(10) -0.0243(10) -0.0012(11)
C15 0.0540(13) 0.0531(13) 0.0611(15) -0.0156(11) -0.0222(11) 0.0001(11)
C16 0.0602(15) 0.0571(14) 0.0637(14) -0.0148(11) -0.0321(12) 0.0005(11)
C17 0.129(3) 0.080(2) 0.168(4) -0.069(3) -0.090(3) 0.022(2)
C18 0.059(2) 0.077(2) 0.0646(15) -0.0237(13) -0.0113(12) -0.0160(13)
C19 0.0509(13) 0.068(2) 0.0527(13) -0.0169(12) -0.0040(11) -0.0077(11)
C20 0.0600(14) 0.073(2) 0.0557(14) -0.0183(13) -0.0216(11) 0.0104(12)
C21 0.0656(15) 0.0543(14) 0.0583(14) -0.0182(11) -0.0194(12) 0.0153(11)
C22 0.0545(14) 0.063(2) 0.0503(13) -0.0219(11) -0.0154(11) 0.0114(11)
C23 0.074(2) 0.071(2) 0.0468(13) -0.0102(11) -0.0202(11) -0.0023(13)
C24 0.070(2) 0.059(2) 0.0587(15) -0.0073(12) -0.0143(12) -0.0054(12)

loop_
_atom_site_label
_atom_site_type_symbol
_atom_site_fract_x
_atom_site_fract_y
_atom_site_fract_z
_atom_site_U_iso_or_equiv
_atom_site_thermal_displace_type
_atom_site_occupancy
_atom_site_calc_flag
_atom_site_refinement_flags
_atom_site_disorder_group
S1 S 0.88646(8) 0.25157(7) 0.12381(7) 0.0621(2) Uani 1 d . .
N1 N 1.1821(2) 1.0598(2) 0.6339(2) 0.0465(4) Uani 1 d . .
H1A H 1.1280(2) 1.1347(2) 0.5812(2) 0.056 Uiso 1 calc R .
O1 O 1.0215(3) 0.2746(2) 0.4013(2) 0.0711(5) Uani 1 d . .
O2 O 1.1575(3) 0.8328(2) 0.8259(2) 0.0772(6) Uani 1 d . .
O3 O 1.5678(3) 1.2048(3) 0.7136(4) 0.1009(8) Uani 1 d . .
O4 O 1.3127(3) 1.3184(3) 0.7106(3) 0.0868(7) Uani 1 d . .
O5 O 1.2365(3) 0.6635(2) 0.0976(2) 0.0691(5) Uani 1 d . .
H5A H 1.2105(3) 0.7138(2) 0.0165(2) 0.104 Uiso 1 calc R .
C1 C 0.7226(4) 0.3189(3) 0.0329(3) 0.0623(7) Uani 1 d . .
H1A H 0.6968(4) 0.2742(3) -0.0477(3) 0.075 Uiso 1 calc R .
C2 C 0.6345(3) 0.4437(3) 0.0899(3) 0.0589(6) Uani 1 d . .
H2A H 0.5398(3) 0.4941(3) 0.0545(3) 0.071 Uiso 1 calc R .
C3 C 0.7014(3) 0.4896(3) 0.2097(3) 0.0532(6) Uani 1 d . .
H3A H 0.6560(3) 0.5744(3) 0.2615(3) 0.064 Uiso 1 calc R .
C4 C 0.8389(3) 0.3976(3) 0.2415(3) 0.0452(5) Uani 1 d . .
C5 C 0.9321(3) 0.3943(3) 0.3673(3) 0.0473(5) Uani 1 d . .
C6 C 0.9135(3) 0.5323(3) 0.4564(3) 0.0438(5) Uani 1 d . .
C7 C 0.8917(3) 0.6976(3) 0.3901(3) 0.0471(5) Uani 1 d . .
H7A H 0.8805(3) 0.7260(3) 0.2858(3) 0.056 Uiso 1 calc R .
C8 C 0.8866(3) 0.8188(3) 0.4766(3) 0.0503(6) Uani 1 d . .
H8A H 0.8743(3) 0.9284(3) 0.4291(3) 0.060 Uiso 1 calc R .
C9 C 0.8993(3) 0.7816(3) 0.6328(3) 0.0457(5) Uani 1 d . .
C10 C 0.9191(3) 0.6163(3) 0.6995(3) 0.0524(6) Uani 1 d . .
H10A H 0.9272(3) 0.5878(3) 0.8046(3) 0.063 Uiso 1 calc R .
C11 C 0.9268(3) 0.4946(3) 0.6130(3) 0.0506(5) Uani 1 d . .
H11A H 0.9413(3) 0.3853(3) 0.6601(3) 0.061 Uiso 1 calc R .
C12 C 0.9040(3) 0.9166(3) 0.7259(3) 0.0513(6) Uani 1 d . .
H12A H 0.8684(3) 1.0207(3) 0.6669(3) 0.062 Uiso 1 calc R .
C13 C 0.7837(5) 0.8802(4) 0.8911(4) 0.0805(9) Uani 1 d . .
H13A H 0.6661(5) 0.8694(4) 0.8820(4) 0.121 Uiso 1 calc R .
H13B H 0.7915(5) 0.9692(4) 0.9442(4) 0.121 Uiso 1 calc R .
H13C H 0.8180(5) 0.7791(4) 0.9507(4) 0.121 Uiso 1 calc R .
C14 C 1.0908(3) 0.9344(3) 0.7352(3) 0.0485(5) Uani 1 d . .
C15 C 1.3690(3) 1.0745(3) 0.6096(3) 0.0539(6) Uani 1 d . .
H15A H 1.4118(3) 0.9677(3) 0.6565(3) 0.065 Uiso 1 calc R .
C16 C 1.4283(3) 1.2053(3) 0.6846(3) 0.0569(6) Uani 1 d . .
C17 C 1.3598(6) 1.4500(5) 0.7807(7) 0.1104(15) Uani 1 d . .
H17A H 1.2652(6) 1.5258(5) 0.7943(7) 0.166 Uiso 1 calc R .
H17B H 1.4610(6) 1.5076(5) 0.7123(7) 0.166 Uiso 1 calc R .
H17C H 1.3843(6) 1.4035(5) 0.8817(7) 0.166 Uiso 1 calc R .
C18 C 1.4528(4) 1.1089(4) 0.4319(3) 0.0656(7) Uani 1 d . .
H18A H 1.4240(4) 1.2203(4) 0.3859(3) 0.079 Uiso 1 calc R .
H18B H 1.5781(4) 1.1039(4) 0.4179(3) 0.079 Uiso 1 calc R .
C19 C 1.3965(3) 0.9898(3) 0.3430(3) 0.0574(6) Uani 1 d . .
C20 C 1.3939(4) 0.8201(3) 0.3955(3) 0.0609(6) Uani 1 d . .
H20A H 1.4307(4) 0.7768(3) 0.4877(3) 0.073 Uiso 1 calc R .
C21 C 1.3382(3) 0.7127(3) 0.3148(3) 0.0579(6) Uani 1 d . .
H21A H 1.3341(3) 0.5994(3) 0.3550(3) 0.069 Uiso 1 calc R .
C22 C 1.2888(3) 0.7737(3) 0.1748(3) 0.0540(6) Uani 1 d . .
C23 C 1.2886(4) 0.9438(4) 0.1210(3) 0.0628(7) Uani 1 d . .
H23A H 1.2544(4) 0.9869(4) 0.0274(3) 0.075 Uiso 1 calc R .
C24 C 1.3393(4) 1.0496(3) 0.2060(3) 0.0630(7) Uani 1 d . .
H24A H 1.3347(4) 1.1633(3) 0.1703(3) 0.076 Uiso 1 calc R .

loop_
_geom_bond_atom_site_label_1
_geom_bond_atom_site_label_2
_geom_bond_distance
_geom_bond_site_symmetry_2
_geom_bond_publ_flag
S1 C1 1.698(3) . ?
S1 C4 1.725(2) . ?
N1 C14 1.334(3) . ?
N1 C15 1.449(3) . ?
O1 C5 1.222(3) . ?
O2 C14 1.233(3) . ?
O3 C16 1.188(3) . ?
O4 C16 1.300(3) . ?
O4 C17 1.452(4) . ?
O5 C22 1.369(3) . ?
C1 C2 1.341(4) . ?
C2 C3 1.408(4) . ?
C3 C4 1.354(4) . ?
C4 C5 1.466(3) . ?
C5 C6 1.496(3) . ?
C6 C11 1.388(3) . ?
C6 C7 1.394(3) . ?
C7 C8 1.372(3) . ?
C8 C9 1.382(3) . ?
C9 C10 1.393(3) . ?
C9 C12 1.520(3) . ?
C10 C11 1.372(3) . ?
C12 C14 1.511(4) . ?
C12 C13 1.530(4) . ?
C15 C16 1.515(3) . ?
C15 C18 1.533(4) . ?
C18 C19 1.513(4) . ?
C19 C20 1.384(4) . ?
C19 C24 1.385(4) . ?
C20 C21 1.385(4) . ?
C21 C22 1.380(4) . ?
C22 C23 1.389(4) . ?
C23 C24 1.385(4) . ?

loop_
_cod_related_entry_id
_cod_related_entry_database
_cod_related_entry_code
1 ChemSpider 21176793
